data_2214473
loop_
_publ_author_name
'Butcher, Ray J.'
'Pourian, Mohamad'
'Jasinski, Jerry P.'

_publ_section_title
;
 {1,4-Bis[3-(3-methoxy-2-oxidobenzylideneamino)propyl]piperazine}iron(III)
 tetrafluoridoborate
;
_journal_coeditor_code ZL2037
_journal_issue 7
_journal_name_full 'Acta Crystallographica Section E'
_journal_page_first m1913
_journal_page_last m1914
_journal_paper_doi 10.1107/S1600536807028413
_journal_volume 63
_journal_year 2007
_chemical_formula_iupac '[Fe (C26 H34 N4 O4)] B F4'
_chemical_formula_moiety 'C26 H34 Fe N4 O4 + , B F4 -'
_chemical_formula_sum 'C26 H34 B F4 Fe N4 O4'
_chemical_formula_weight 609.23
_chemical_name_systematic
;
{1,4-Bis[3-(3-methoxy-2-oxidobenzylideneamino)propyl]piperazine}iron(III)
tetrafluoridoborate
;
_space_group_IT_number 14
_symmetry_cell_setting monoclinic
_symmetry_space_group_name_Hall '-P 2ybc'
_symmetry_space_group_name_H-M 'P 1 21/c 1'
_atom_sites_solution_hydrogens geom
_atom_sites_solution_primary direct
_atom_sites_solution_secondary difmap
_audit_creation_method SHELXL97
_cell_angle_alpha 90.00
_cell_angle_beta 92.89(3)
_cell_angle_gamma 90.00
_cell_formula_units_Z 4
_cell_length_a 18.809(4)
_cell_length_b 10.801(2)
_cell_length_c 13.559(3)
_cell_measurement_reflns_used 45
_cell_measurement_temperature 293(2)
_cell_measurement_theta_max 28.523
_cell_measurement_theta_min 3.135
_cell_volume 2751.1(10)
_computing_cell_refinement XSCANS
_computing_data_collection 'XSCANS (Bruker, 1997)'
_computing_data_reduction XSCANS
_computing_molecular_graphics 'SHELXTL (Bruker, 2000)'
_computing_publication_material SHELXTL
_computing_structure_refinement 'SHELXL97 (Sheldrick, 1997)'
_computing_structure_solution 'SHELXS97 (Sheldrick, 1997)'
_diffrn_ambient_temperature 293(2)
_diffrn_measured_fraction_theta_full 0.999
_diffrn_measured_fraction_theta_max 0.998
_diffrn_measurement_device_type 'Bruker P4'
_diffrn_measurement_method \w
_diffrn_radiation_monochromator graphite
_diffrn_radiation_source 'fine-focus sealed tube'
_diffrn_radiation_type MoK\a
_diffrn_radiation_wavelength 0.71073
_diffrn_reflns_av_R_equivalents 0.0498
_diffrn_reflns_av_sigmaI/netI 0.0967
_diffrn_reflns_limit_h_max 22
_diffrn_reflns_limit_h_min -22
_diffrn_reflns_limit_k_max 0
_diffrn_reflns_limit_k_min -12
_diffrn_reflns_limit_l_max 16
_diffrn_reflns_limit_l_min 0
_diffrn_reflns_number 5070
_diffrn_reflns_theta_full 25.00
_diffrn_reflns_theta_max 25.02
_diffrn_reflns_theta_min 1.08
_diffrn_standards_decay_% 0
_diffrn_standards_interval_count 97
_diffrn_standards_number 3
_exptl_absorpt_coefficient_mu 0.615
_exptl_absorpt_correction_T_max 0.875
_exptl_absorpt_correction_T_min 0.767
_exptl_absorpt_correction_type empirical
_exptl_absorpt_process_details
;
via psi-scan (North <i>et al.</i>,  1968)
;
_exptl_crystal_colour black
_exptl_crystal_density_diffrn 1.471
_exptl_crystal_density_method 'not measured'
_exptl_crystal_description prism
_exptl_crystal_F_000 1268
_exptl_crystal_size_max 0.48
_exptl_crystal_size_mid 0.34
_exptl_crystal_size_min 0.28
_refine_diff_density_max 0.367
_refine_diff_density_min -0.347
_refine_ls_extinction_method none
_refine_ls_goodness_of_fit_ref 1.020
_refine_ls_hydrogen_treatment constr
_refine_ls_matrix_type full
_refine_ls_number_parameters 392
_refine_ls_number_reflns 4843
_refine_ls_number_restraints 19
_refine_ls_restrained_S_all 1.046
_refine_ls_R_factor_all 0.1291
_refine_ls_R_factor_gt 0.0534
_refine_ls_shift/su_max 0.001
_refine_ls_shift/su_mean 0.000
_refine_ls_structure_factor_coef Fsqd
_refine_ls_weighting_details 'calc w = 1/[\s^2^(Fo^2^)+(0.0526P)^2^+0.7519P] where P=(Fo^2^+2Fc^2^)/3'
_refine_ls_weighting_scheme calc
_refine_ls_wR_factor_gt 0.1186
_refine_ls_wR_factor_ref 0.1443
_reflns_number_gt 2835
_reflns_number_total 4843
_reflns_threshold_expression I>2\s(I)
_cod_data_source_file zl2037.cif
_cod_data_source_block I
_cod_original_sg_symbol_H-M 'P 21/c'
_cod_database_code 2214473
_cod_database_fobs_code 2214473

loop_
_symmetry_equiv_pos_as_xyz
'x, y, z'
'-x, y+1/2, -z+1/2'
'-x, -y, -z'
'x, -y-1/2, z-1/2'

loop_
_atom_site_type_symbol
_atom_site_label
_atom_site_fract_x
_atom_site_fract_y
_atom_site_fract_z
_atom_site_U_iso_or_equiv
_atom_site_adp_type
_atom_site_calc_flag
_atom_site_refinement_flags
_atom_site_occupancy
_atom_site_disorder_assembly
_atom_site_disorder_group
Fe Fe 0.75426(3) 0.23350(6) 0.54586(5) 0.0410(2) Uani d . 1 . .
F F1 0.2266(2) 0.1808(4) 0.7165(3) 0.1343(17) Uani d D 1 A .
F F2 0.2255(7) 0.2224(13) 0.5597(6) 0.155(7) Uani d PD 0.524(17) A 1
F F3 0.2569(9) 0.3678(5) 0.6634(7) 0.163(9) Uani d PD 0.524(17) A 1
F F4 0.3229(4) 0.2095(8) 0.6468(11) 0.140(7) Uani d PD 0.524(17) A 1
F F2A 0.2684(10) 0.2029(8) 0.5647(6) 0.150(10) Uani d PD 0.476(17) A 2
F F3A 0.2095(6) 0.3473(10) 0.6327(11) 0.135(7) Uani d PD 0.476(17) A 2
F F4A 0.3131(6) 0.3034(17) 0.6905(10) 0.286(16) Uani d PD 0.476(17) A 2
O O1A 0.84521(15) 0.1910(3) 0.6005(2) 0.0513(8) Uani d . 1 . .
O O3A 0.98485(17) 0.1991(4) 0.6097(3) 0.0761(11) Uani d . 1 . .
O O1B 0.67485(16) 0.2943(3) 0.6135(2) 0.0519(8) Uani d . 1 . .
O O3B 0.5410(2) 0.2911(5) 0.6538(3) 0.0848(12) Uani d . 1 . .
N N1A 0.72422(19) 0.0531(3) 0.6011(3) 0.0455(9) Uani d . 1 . .
N N2A 0.6808(2) 0.1742(4) 0.4217(3) 0.0530(10) Uani d . 1 . .
N N1B 0.7902(2) 0.4237(4) 0.5574(3) 0.0537(10) Uani d . 1 . .
N N2B 0.8012(2) 0.2548(4) 0.4007(3) 0.0521(10) Uani d . 1 . .
C C1A 0.8439(2) -0.0262(4) 0.6336(3) 0.0472(11) Uani d . 1 . .
C C2A 0.8795(2) 0.0860(4) 0.6198(3) 0.0468(11) Uani d . 1 . .
C C3A 0.9550(3) 0.0874(5) 0.6274(4) 0.0581(13) Uani d . 1 . .
C C31A 1.0605(3) 0.2023(6) 0.6043(5) 0.094(2) Uani d . 1 . .
H H31D 1.0756 0.2857 0.5929 0.141 Uiso calc R 1 . .
H H31E 1.0744 0.1503 0.5511 0.141 Uiso calc R 1 . .
H H31F 1.0824 0.1728 0.6654 0.141 Uiso calc R 1 . .
C C4A 0.9916(3) -0.0192(6) 0.6512(4) 0.0750(17) Uani d . 1 . .
H H4AA 1.0410 -0.0182 0.6564 0.090 Uiso calc R 1 . .
C C5A 0.9553(3) -0.1283(6) 0.6675(5) 0.088(2) Uani d . 1 . .
H H5AA 0.9807 -0.1996 0.6846 0.105 Uiso calc R 1 . .
C C6A 0.8842(3) -0.1322(5) 0.6591(4) 0.0735(16) Uani d . 1 . .
H H6AA 0.8610 -0.2065 0.6703 0.088 Uiso calc R 1 . .
C C7A 0.7680(2) -0.0325(4) 0.6278(3) 0.0491(12) Uani d . 1 . .
H H7AA 0.7481 -0.1076 0.6455 0.059 Uiso calc R 1 . .
C C8A 0.6483(3) 0.0259(5) 0.6075(4) 0.0596(14) Uani d . 1 . .
H H8AA 0.6262 0.0919 0.6437 0.071 Uiso calc R 1 . .
H H8AB 0.6430 -0.0503 0.6443 0.071 Uiso calc R 1 . .
C C9A 0.6100(3) 0.0128(5) 0.5074(4) 0.0708(16) Uani d . 1 . .
H H9AA 0.6322 -0.0536 0.4719 0.085 Uiso calc R 1 . .
H H9AB 0.5611 -0.0115 0.5170 0.085 Uiso calc R 1 . .
C C10A 0.6092(3) 0.1273(5) 0.4442(4) 0.0702(16) Uani d . 1 . .
H H10A 0.5828 0.1097 0.3825 0.084 Uiso calc R 1 . .
H H10B 0.5840 0.1922 0.4775 0.084 Uiso calc R 1 . .
C C11A 0.6751(3) 0.2905(5) 0.3651(4) 0.0645(15) Uani d . 1 . .
H H11A 0.6540 0.3545 0.4043 0.077 Uiso calc R 1 . .
H H11B 0.6451 0.2784 0.3055 0.077 Uiso calc R 1 . .
C C12A 0.7203(3) 0.0841(5) 0.3636(4) 0.0644(15) Uani d . 1 . .
H H12A 0.7001 0.0804 0.2964 0.077 Uiso calc R 1 . .
H H12B 0.7174 0.0022 0.3926 0.077 Uiso calc R 1 . .
C C1B 0.6745(3) 0.5121(5) 0.5857(4) 0.0578(14) Uani d . 1 . .
C C2B 0.6411(3) 0.4020(5) 0.6086(3) 0.0515(12) Uani d . 1 . .
C C3B 0.5686(3) 0.4036(6) 0.6302(4) 0.0667(15) Uani d . 1 . .
C C31B 0.4673(3) 0.2838(8) 0.6710(5) 0.110(3) Uani d . 1 . .
H H31A 0.4540 0.1987 0.6786 0.166 Uiso calc R 1 . .
H H31B 0.4403 0.3192 0.6160 0.166 Uiso calc R 1 . .
H H31C 0.4578 0.3287 0.7301 0.166 Uiso calc R 1 . .
C C4B 0.5312(4) 0.5146(7) 0.6261(4) 0.089(2) Uani d . 1 . .
H H4BA 0.4832 0.5158 0.6398 0.107 Uiso calc R 1 . .
C C5B 0.5649(4) 0.6229(7) 0.6019(5) 0.096(2) Uani d . 1 . .
H H5BA 0.5392 0.6965 0.5982 0.115 Uiso calc R 1 . .
C C6B 0.6355(4) 0.6234(6) 0.5835(4) 0.0801(18) Uani d . 1 . .
H H6BA 0.6579 0.6976 0.5693 0.096 Uiso calc R 1 . .
C C7B 0.7493(3) 0.5168(5) 0.5694(4) 0.0623(15) Uani d . 1 . .
H H7BA 0.7700 0.5949 0.5674 0.075 Uiso calc R 1 . .
C C8B 0.8657(3) 0.4485(5) 0.5431(5) 0.0720(16) Uani d . 1 . .
H H8BA 0.8944 0.3938 0.5855 0.086 Uiso calc R 1 . .
H H8BB 0.8765 0.5329 0.5630 0.086 Uiso calc R 1 . .
C C9B 0.8860(3) 0.4308(5) 0.4384(5) 0.0782(17) Uani d . 1 . .
H H9BA 0.9359 0.4522 0.4343 0.094 Uiso calc R 1 . .
H H9BB 0.8587 0.4884 0.3967 0.094 Uiso calc R 1 . .
C C10B 0.8747(3) 0.3013(5) 0.3972(4) 0.0702(16) Uani d . 1 . .
H H10C 0.8883 0.3005 0.3291 0.084 Uiso calc R 1 . .
H H10D 0.9062 0.2449 0.4340 0.084 Uiso calc R 1 . .
C C11B 0.7971(3) 0.1263(5) 0.3642(4) 0.0606(14) Uani d . 1 . .
H H11C 0.8266 0.0729 0.4068 0.073 Uiso calc R 1 . .
H H11D 0.8142 0.1220 0.2980 0.073 Uiso calc R 1 . .
C C12B 0.7496(3) 0.3288(5) 0.3385(4) 0.0646(15) Uani d . 1 . .
H H12C 0.7562 0.3131 0.2691 0.078 Uiso calc R 1 . .
H H12D 0.7568 0.4165 0.3510 0.078 Uiso calc R 1 . .
B B 0.2557(3) 0.2526(5) 0.6480(4) 0.0686(17) Uani d D 1 . .

loop_
_atom_site_aniso_label
_atom_site_aniso_U_11
_atom_site_aniso_U_22
_atom_site_aniso_U_33
_atom_site_aniso_U_12
_atom_site_aniso_U_13
_atom_site_aniso_U_23
Fe 0.0385(3) 0.0446(4) 0.0395(3) 0.0059(3) -0.0019(2) -0.0004(3)
F1 0.174(5) 0.114(3) 0.118(3) 0.046(3) 0.038(3) 0.024(3)
F2 0.161(11) 0.201(17) 0.097(8) -0.024(10) -0.040(7) 0.008(8)
F3 0.36(3) 0.044(5) 0.079(6) 0.052(9) -0.016(12) -0.017(4)
F4 0.063(6) 0.096(7) 0.26(2) -0.002(4) 0.031(7) 0.004(8)
F2A 0.34(3) 0.045(6) 0.064(7) 0.048(10) 0.025(10) -0.016(4)
F3A 0.120(10) 0.113(10) 0.173(15) 0.054(7) 0.019(8) 0.049(10)
F4A 0.068(9) 0.56(5) 0.221(16) -0.011(16) -0.022(9) -0.16(2)
O1A 0.0378(17) 0.0477(19) 0.067(2) 0.0017(15) -0.0096(15) 0.0077(16)
O3A 0.038(2) 0.080(3) 0.109(3) -0.0077(18) -0.0039(19) -0.001(2)
O1B 0.0497(19) 0.054(2) 0.0520(19) 0.0101(16) 0.0054(15) 0.0015(15)
O3B 0.051(2) 0.121(4) 0.083(3) 0.021(2) 0.014(2) 0.007(3)
N1A 0.040(2) 0.050(2) 0.047(2) 0.0032(18) -0.0024(18) 0.0022(19)
N2A 0.057(3) 0.058(3) 0.043(2) 0.016(2) -0.0102(19) -0.005(2)
N1B 0.057(3) 0.045(2) 0.059(3) 0.004(2) 0.000(2) -0.001(2)
N2B 0.059(2) 0.051(2) 0.047(2) 0.018(2) 0.0114(18) 0.005(2)
C1A 0.042(3) 0.053(3) 0.047(3) 0.010(2) 0.006(2) 0.010(2)
C2A 0.043(3) 0.059(3) 0.039(3) 0.005(2) 0.000(2) 0.003(2)
C3A 0.042(3) 0.075(4) 0.057(3) 0.005(3) 0.001(2) 0.007(3)
C31A 0.047(3) 0.115(5) 0.119(5) -0.013(3) 0.000(3) -0.010(4)
C4A 0.040(3) 0.106(5) 0.079(4) 0.023(3) 0.006(3) 0.024(4)
C5A 0.069(4) 0.085(5) 0.110(5) 0.035(4) 0.020(4) 0.039(4)
C6A 0.061(4) 0.067(4) 0.095(4) 0.018(3) 0.019(3) 0.021(3)
C7A 0.051(3) 0.048(3) 0.049(3) -0.001(2) 0.003(2) 0.005(2)
C8A 0.044(3) 0.062(3) 0.073(4) -0.008(2) 0.004(3) 0.005(3)
C9A 0.045(3) 0.076(4) 0.090(4) -0.013(3) -0.007(3) -0.007(3)
C10A 0.054(3) 0.083(4) 0.071(4) 0.009(3) -0.025(3) -0.014(3)
C11A 0.082(4) 0.064(4) 0.045(3) 0.030(3) -0.013(3) 0.000(3)
C12A 0.079(4) 0.063(3) 0.051(3) 0.017(3) -0.005(3) -0.010(3)
C1B 0.075(4) 0.050(3) 0.047(3) 0.019(3) -0.010(3) -0.011(2)
C2B 0.053(3) 0.065(3) 0.036(3) 0.021(3) -0.004(2) -0.009(2)
C3B 0.057(3) 0.094(5) 0.049(3) 0.028(3) -0.003(3) -0.008(3)
C31B 0.059(4) 0.184(8) 0.089(5) 0.020(5) 0.012(3) 0.030(5)
C4B 0.079(5) 0.126(6) 0.062(4) 0.056(5) 0.001(3) -0.008(4)
C5B 0.108(6) 0.092(5) 0.087(5) 0.060(5) -0.007(4) -0.018(4)
C6B 0.094(5) 0.065(4) 0.081(4) 0.032(3) -0.007(4) -0.016(3)
C7B 0.078(4) 0.044(3) 0.064(4) 0.008(3) -0.011(3) -0.012(3)
C8B 0.061(4) 0.052(3) 0.103(5) -0.008(3) 0.006(3) 0.001(3)
C9B 0.062(4) 0.077(4) 0.097(5) -0.004(3) 0.018(3) 0.022(4)
C10B 0.069(4) 0.075(4) 0.069(4) 0.008(3) 0.025(3) 0.011(3)
C11B 0.078(4) 0.056(3) 0.049(3) 0.023(3) 0.013(3) -0.002(3)
C12B 0.088(4) 0.063(3) 0.043(3) 0.022(3) -0.001(3) 0.005(3)
B 0.068(4) 0.066(5) 0.073(4) 0.011(4) 0.007(3) -0.005(4)

loop_
_atom_type_symbol
_atom_type_description
_atom_type_scat_dispersion_real
_atom_type_scat_dispersion_imag
_atom_type_scat_source
C C 0.0033 0.0016 'International Tables Vol C Tables 4.2.6.8 and 6.1.1.4'
H H 0.0000 0.0000 'International Tables Vol C Tables 4.2.6.8 and 6.1.1.4'
B B 0.0013 0.0007 'International Tables Vol C Tables 4.2.6.8 and 6.1.1.4'
N N 0.0061 0.0033 'International Tables Vol C Tables 4.2.6.8 and 6.1.1.4'
O O 0.0106 0.0060 'International Tables Vol C Tables 4.2.6.8 and 6.1.1.4'
F F 0.0171 0.0103 'International Tables Vol C Tables 4.2.6.8 and 6.1.1.4'
Fe Fe 0.3463 0.8444 'International Tables Vol C Tables 4.2.6.8 and 6.1.1.4'

loop_
_geom_angle_atom_site_label_1
_geom_angle_atom_site_label_2
_geom_angle_atom_site_label_3
_geom_angle
_geom_angle_publ_flag
O1A Fe O1B 127.67(14) y
O1A Fe N1B 85.93(14) y
O1B Fe N1B 83.57(14) y
O1A Fe N1A 83.83(13) y
O1B Fe N1A 85.37(14) y
N1B Fe N1A 155.69(14) y
O1A Fe N2B 88.88(14) y
O1B Fe N2B 138.58(13) y
N1B Fe N2B 80.13(15) y
N1A Fe N2B 121.53(14) y
O1A Fe N2A 138.21(14) y
O1B Fe N2A 89.52(14) y
N1B Fe N2A 120.61(15) y
N1A Fe N2A 80.78(14) y
N2B Fe N2A 67.37(15) y
C2A O1A Fe 135.2(3) ?
C3A O3A C31A 116.8(4) ?
C2B O1B Fe 131.5(3) ?
C3B O3B C31B 118.3(5) ?
C7A N1A C8A 117.0(4) ?
C7A N1A Fe 124.9(3) ?
C8A N1A Fe 118.1(3) ?
C11A N2A C12A 108.0(4) ?
C11A N2A C10A 110.8(4) ?
C12A N2A C10A 111.8(4) ?
C11A N2A Fe 100.1(3) ?
C12A N2A Fe 106.5(3) ?
C10A N2A Fe 118.6(3) ?
C7B N1B C8B 117.8(4) ?
C7B N1B Fe 124.4(4) ?
C8B N1B Fe 117.6(3) ?
C11B N2B C10B 110.1(4) ?
C11B N2B C12B 107.1(4) ?
C10B N2B C12B 112.6(4) ?
C11B N2B Fe 100.6(3) ?
C10B N2B Fe 118.8(3) ?
C12B N2B Fe 106.5(3) ?
C2A C1A C6A 118.7(4) ?
C2A C1A C7A 121.2(4) ?
C6A C1A C7A 120.0(5) ?
O1A C2A C1A 122.3(4) ?
O1A C2A C3A 118.8(4) ?
C1A C2A C3A 118.9(4) ?
O3A C3A C4A 125.6(5) ?
O3A C3A C2A 114.6(4) ?
C4A C3A C2A 119.8(5) ?
O3A C31A H31D 109.5 ?
O3A C31A H31E 109.5 ?
H31D C31A H31E 109.5 ?
O3A C31A H31F 109.5 ?
H31D C31A H31F 109.5 ?
H31E C31A H31F 109.5 ?
C3A C4A C5A 120.5(5) ?
C3A C4A H4AA 119.8 ?
C5A C4A H4AA 119.8 ?
C6A C5A C4A 120.8(5) ?
C6A C5A H5AA 119.6 ?
C4A C5A H5AA 119.6 ?
C5A C6A C1A 121.3(6) ?
C5A C6A H6AA 119.3 ?
C1A C6A H6AA 119.3 ?
N1A C7A C1A 127.5(4) ?
N1A C7A H7AA 116.2 ?
C1A C7A H7AA 116.2 ?
N1A C8A C9A 112.8(4) ?
N1A C8A H8AA 109.0 ?
C9A C8A H8AA 109.0 ?
N1A C8A H8AB 109.0 ?
C9A C8A H8AB 109.0 ?
H8AA C8A H8AB 107.8 ?
C10A C9A C8A 115.1(4) ?
C10A C9A H9AA 108.5 ?
C8A C9A H9AA 108.5 ?
C10A C9A H9AB 108.5 ?
C8A C9A H9AB 108.5 ?
H9AA C9A H9AB 107.5 ?
N2A C10A C9A 114.5(4) ?
N2A C10A H10A 108.6 ?
C9A C10A H10A 108.6 ?
N2A C10A H10B 108.6 ?
C9A C10A H10B 108.6 ?
H10A C10A H10B 107.6 ?
N2A C11A C12B 108.1(4) ?
N2A C11A H11A 110.1 ?
C12B C11A H11A 110.1 ?
N2A C11A H11B 110.1 ?
C12B C11A H11B 110.1 ?
H11A C11A H11B 108.4 ?
N2A C12A C11B 107.7(4) ?
N2A C12A H12A 110.2 ?
C11B C12A H12A 110.2 ?
N2A C12A H12B 110.2 ?
C11B C12A H12B 110.2 ?
H12A C12A H12B 108.5 ?
C2B C1B C6B 119.7(6) ?
C2B C1B C7B 121.5(4) ?
C6B C1B C7B 118.7(5) ?
O1B C2B C1B 122.9(5) ?
O1B C2B C3B 117.8(5) ?
C1B C2B C3B 119.3(5) ?
O3B C3B C4B 125.4(6) ?
O3B C3B C2B 114.9(5) ?
C4B C3B C2B 119.7(6) ?
O3B C31B H31A 109.5 ?
O3B C31B H31B 109.5 ?
H31A C31B H31B 109.5 ?
O3B C31B H31C 109.5 ?
H31A C31B H31C 109.5 ?
H31B C31B H31C 109.5 ?
C5B C4B C3B 120.2(6) ?
C5B C4B H4BA 119.9 ?
C3B C4B H4BA 119.9 ?
C6B C5B C4B 120.8(6) ?
C6B C5B H5BA 119.6 ?
C4B C5B H5BA 119.6 ?
C5B C6B C1B 120.3(6) ?
C5B C6B H6BA 119.9 ?
C1B C6B H6BA 119.9 ?
N1B C7B C1B 126.3(5) ?
N1B C7B H7BA 116.9 ?
C1B C7B H7BA 116.9 ?
N1B C8B C9B 113.4(5) ?
N1B C8B H8BA 108.9 ?
C9B C8B H8BA 108.9 ?
N1B C8B H8BB 108.9 ?
C9B C8B H8BB 108.9 ?
H8BA C8B H8BB 107.7 ?
C8B C9B C10B 115.3(5) ?
C8B C9B H9BA 108.5 ?
C10B C9B H9BA 108.5 ?
C8B C9B H9BB 108.5 ?
C10B C9B H9BB 108.5 ?
H9BA C9B H9BB 107.5 ?
N2B C10B C9B 114.6(4) ?
N2B C10B H10C 108.6 ?
C9B C10B H10C 108.6 ?
N2B C10B H10D 108.6 ?
C9B C10B H10D 108.6 ?
H10C C10B H10D 107.6 ?
N2B C11B C12A 108.6(4) ?
N2B C11B H11C 110.0 ?
C12A C11B H11C 110.0 ?
N2B C11B H11D 110.0 ?
C12A C11B H11D 110.0 ?
H11C C11B H11D 108.3 ?
N2B C12B C11A 107.6(4) ?
N2B C12B H12C 110.2 ?
C11A C12B H12C 110.2 ?
N2B C12B H12D 110.2 ?
C11A C12B H12D 110.2 ?
H12C C12B H12D 108.5 ?
F2A B F4A 111.9(8) ?
F3 B F2 113.1(7) ?
F3 B F1 117.3(6) ?
F2A B F1 117.8(6) ?
F4A B F1 106.9(7) ?
F2 B F1 107.9(6) ?
F3 B F4 109.4(7) ?
F2 B F4 105.1(7) ?
F1 B F4 102.9(6) ?
F2A B F3A 109.1(7) ?
F4A B F3A 105.0(7) ?
F1 B F3A 105.2(6) ?

loop_
_geom_bond_atom_site_label_1
_geom_bond_atom_site_label_2
_geom_bond_distance
_geom_bond_publ_flag
Fe O1A 1.887(3) y
Fe O1B 1.908(3) y
Fe N1B 2.166(4) y
Fe N1A 2.172(4) y
Fe N2B 2.209(4) y
Fe N2A 2.218(4) y
F1 B 1.347(6) ?
F2 B 1.339(8) ?
F3 B 1.261(7) ?
F4 B 1.349(7) ?
F2A B 1.284(7) ?
F3A B 1.351(8) ?
F4A B 1.317(8) ?
O1A C2A 1.324(5) ?
O3A C3A 1.357(6) ?
O3A C31A 1.429(6) ?
O1B C2B 1.325(5) ?
O3B C3B 1.365(7) ?
O3B C31B 1.420(6) ?
N1A C7A 1.278(5) ?
N1A C8A 1.466(5) ?
N2A C11A 1.474(6) ?
N2A C12A 1.476(6) ?
N2A C10A 1.484(6) ?
N1B C7B 1.281(6) ?
N1B C8B 1.467(6) ?
N2B C11B 1.474(6) ?
N2B C10B 1.475(6) ?
N2B C12B 1.486(6) ?
C1A C2A 1.402(6) ?
C1A C6A 1.408(7) ?
C1A C7A 1.428(6) ?
C2A C3A 1.419(6) ?
C3A C4A 1.370(7) ?
C31A H31D 0.9600 ?
C31A H31E 0.9600 ?
C31A H31F 0.9600 ?
C4A C5A 1.384(8) ?
C4A H4AA 0.9300 ?
C5A C6A 1.337(7) ?
C5A H5AA 0.9300 ?
C6A H6AA 0.9300 ?
C7A H7AA 0.9300 ?
C8A C9A 1.511(7) ?
C8A H8AA 0.9700 ?
C8A H8AB 0.9700 ?
C9A C10A 1.504(7) ?
C9A H9AA 0.9700 ?
C9A H9AB 0.9700 ?
C10A H10A 0.9700 ?
C10A H10B 0.9700 ?
C11A C12B 1.522(7) ?
C11A H11A 0.9700 ?
C11A H11B 0.9700 ?
C12A C11B 1.514(7) ?
C12A H12A 0.9700 ?
C12A H12B 0.9700 ?
C1B C2B 1.388(7) ?
C1B C6B 1.408(7) ?
C1B C7B 1.435(7) ?
C2B C3B 1.409(7) ?
C3B C4B 1.390(8) ?
C31B H31A 0.9600 ?
C31B H31B 0.9600 ?
C31B H31C 0.9600 ?
C4B C5B 1.378(10) ?
C4B H4BA 0.9300 ?
C5B C6B 1.363(9) ?
C5B H5BA 0.9300 ?
C6B H6BA 0.9300 ?
C7B H7BA 0.9300 ?
C8B C9B 1.501(8) ?
C8B H8BA 0.9700 ?
C8B H8BB 0.9700 ?
C9B C10B 1.517(8) ?
C9B H9BA 0.9700 ?
C9B H9BB 0.9700 ?
C10B H10C 0.9700 ?
C10B H10D 0.9700 ?
C11B H11C 0.9700 ?
C11B H11D 0.9700 ?
C12B H12C 0.9700 ?
C12B H12D 0.9700 ?

loop_
_geom_hbond_atom_site_label_D
_geom_hbond_atom_site_label_H
_geom_hbond_atom_site_label_A
_geom_hbond_site_symmetry_A
_geom_hbond_distance_DH
_geom_hbond_distance_HA
_geom_hbond_distance_DA
_geom_hbond_angle_DHA
C9A H9AA F4 3_656 0.97 2.51 3.464(14) 169.5
C9A H9AA F2A 3_656 0.97 2.54 3.442(14) 155.1
C12A H12B F4 3_656 0.97 2.46 3.275(11) 141.4
C12A H12B F2A 3_656 0.97 2.30 3.252(10) 166.1
C12B H12D F3 3_666 0.97 2.35 3.279(8) 159.9
C9B H9BB F3A 3_666 0.97 2.21 3.119(9) 154.7

loop_
_geom_torsion_atom_site_label_1
_geom_torsion_atom_site_label_2
_geom_torsion_atom_site_label_3
_geom_torsion_atom_site_label_4
_geom_torsion
O1B Fe O1A C2A 105.8(4)
N1B Fe O1A C2A -175.6(4)
N1A Fe O1A C2A 26.5(4)
N2B Fe O1A C2A -95.4(4)
N2A Fe O1A C2A -42.2(5)
O1A Fe O1B C2B 115.0(4)
N1B Fe O1B C2B 35.3(4)
N1A Fe O1B C2B -166.4(4)
N2B Fe O1B C2B -31.9(5)
N2A Fe O1B C2B -85.6(4)
O1A Fe N1A C7A -16.0(4)
O1B Fe N1A C7A -144.7(4)
N1B Fe N1A C7A -81.6(5)
N2B Fe N1A C7A 68.9(4)
N2A Fe N1A C7A 125.0(4)
O1A Fe N1A C8A 164.8(3)
O1B Fe N1A C8A 36.1(3)
N1B Fe N1A C8A 99.2(5)
N2B Fe N1A C8A -110.3(3)
N2A Fe N1A C8A -54.2(3)
O1A Fe N2A C11A -119.4(3)
O1B Fe N2A C11A 85.3(3)
N1B Fe N2A C11A 3.1(3)
N1A Fe N2A C11A 170.7(3)
N2B Fe N2A C11A -59.3(3)
O1A Fe N2A C12A -7.0(4)
O1B Fe N2A C12A -162.3(3)
N1B Fe N2A C12A 115.5(3)
N1A Fe N2A C12A -76.9(3)
N2B Fe N2A C12A 53.1(3)
O1A Fe N2A C10A 120.0(3)
O1B Fe N2A C10A -35.2(3)
N1B Fe N2A C10A -117.4(3)
N1A Fe N2A C10A 50.2(3)
N2B Fe N2A C10A -179.8(4)
O1A Fe N1B C7B -151.1(4)
O1B Fe N1B C7B -22.4(4)
N1A Fe N1B C7B -85.9(5)
N2B Fe N1B C7B 119.4(4)
N2A Fe N1B C7B 63.2(4)
O1A Fe N1B C8B 33.7(4)
O1B Fe N1B C8B 162.4(4)
N1A Fe N1B C8B 98.9(5)
N2B Fe N1B C8B -55.8(4)
N2A Fe N1B C8B -112.0(4)
O1A Fe N2B C11B 86.3(3)
O1B Fe N2B C11B -119.3(3)
N1B Fe N2B C11B 172.4(3)
N1A Fe N2B C11B 4.3(3)
N2A Fe N2B C11B -58.4(3)
O1A Fe N2B C10B -33.8(3)
O1B Fe N2B C10B 120.6(3)
N1B Fe N2B C10B 52.3(3)
N1A Fe N2B C10B -115.8(3)
N2A Fe N2B C10B -178.5(4)
O1A Fe N2B C12B -162.1(3)
O1B Fe N2B C12B -7.7(4)
N1B Fe N2B C12B -76.0(3)
N1A Fe N2B C12B 115.9(3)
N2A Fe N2B C12B 53.2(3)
Fe O1A C2A C1A -23.4(7)
Fe O1A C2A C3A 157.1(3)
C6A C1A C2A O1A -176.6(4)
C7A C1A C2A O1A -0.2(7)
C6A C1A C2A C3A 2.9(7)
C7A C1A C2A C3A 179.4(4)
C31A O3A C3A C4A 7.7(8)
C31A O3A C3A C2A -172.5(5)
O1A C2A C3A O3A -2.5(7)
C1A C2A C3A O3A 178.0(4)
O1A C2A C3A C4A 177.4(5)
C1A C2A C3A C4A -2.2(7)
O3A C3A C4A C5A -179.9(5)
C2A C3A C4A C5A 0.2(9)
C3A C4A C5A C6A 0.9(10)
C4A C5A C6A C1A -0.1(10)
C2A C1A C6A C5A -1.8(8)
C7A C1A C6A C5A -178.3(5)
C8A N1A C7A C1A -176.2(5)
Fe N1A C7A C1A 4.6(7)
C2A C1A C7A N1A 7.4(8)
C6A C1A C7A N1A -176.2(5)
C7A N1A C8A C9A -110.1(5)
Fe N1A C8A C9A 69.2(5)
N1A C8A C9A C10A -62.7(6)
C11A N2A C10A C9A -176.4(4)
C12A N2A C10A C9A 63.1(6)
Fe N2A C10A C9A -61.5(5)
C8A C9A C10A N2A 59.4(7)
C12A N2A C11A C12B -53.5(5)
C10A N2A C11A C12B -176.2(4)
Fe N2A C11A C12B 57.7(4)
C11A N2A C12A C11B 70.4(5)
C10A N2A C12A C11B -167.5(4)
Fe N2A C12A C11B -36.4(4)
Fe O1B C2B C1B -29.8(6)
Fe O1B C2B C3B 151.8(3)
C6B C1B C2B O1B -179.0(4)
C7B C1B C2B O1B -2.5(7)
C6B C1B C2B C3B -0.6(7)
C7B C1B C2B C3B 175.9(5)
C31B O3B C3B C4B 3.4(8)
C31B O3B C3B C2B -176.5(5)
O1B C2B C3B O3B -0.2(7)
C1B C2B C3B O3B -178.7(4)
O1B C2B C3B C4B 179.9(4)
C1B C2B C3B C4B 1.4(7)
O3B C3B C4B C5B 179.6(6)
C2B C3B C4B C5B -0.6(9)
C3B C4B C5B C6B -1.2(10)
C4B C5B C6B C1B 2.1(10)
C2B C1B C6B C5B -1.2(8)
C7B C1B C6B C5B -177.8(5)
C8B N1B C7B C1B -179.2(5)
Fe N1B C7B C1B 5.7(7)
C2B C1B C7B N1B 12.4(8)
C6B C1B C7B N1B -171.1(5)
C7B N1B C8B C9B -105.6(5)
Fe N1B C8B C9B 69.9(5)
N1B C8B C9B C10B -60.6(7)
C11B N2B C10B C9B -176.9(4)
C12B N2B C10B C9B 63.6(6)
Fe N2B C10B C9B -61.7(5)
C8B C9B C10B N2B 56.9(7)
C10B N2B C11B C12A -177.0(4)
C12B N2B C11B C12A -54.2(5)
Fe N2B C11B C12A 56.9(4)
N2A C12A C11B N2B -13.5(5)
C11B N2B C12B C11A 70.9(5)
C10B N2B C12B C11A -168.0(4)
Fe N2B C12B C11A -36.1(5)
N2A C11A C12B N2B -14.6(5)
